data_2234526
loop_
_publ_author_name
'Belaziz, Dounia'
'Kandri Rodi, Youssef'
'Essassi, El Mokhtar'
'El Ammari, Lahcen'

_publ_section_title
;
 1-Octyl-1<i>H</i>-benzimidazol-2(3<i>H</i>)-one
;
_journal_coeditor_code BT5862
_journal_issue 5
_journal_name_full 'Acta Crystallographica Section E'
_journal_page_first o1276
_journal_paper_doi 10.1107/S1600536812013384
_journal_volume 68
_journal_year 2012
_chemical_formula_iupac 'C15 H22 N2 O'
_chemical_formula_moiety 'C15 H22 N2 O'
_chemical_formula_sum 'C15 H22 N2 O'
_chemical_formula_weight 246.35
_chemical_name_systematic
;
1-Octyl-1<i>H</i>-benzimidazol-2(3<i>H</i>)-one
;
_space_group_IT_number 14
_symmetry_cell_setting monoclinic
_symmetry_space_group_name_Hall '-P 2ybc'
_symmetry_space_group_name_H-M 'P 1 21/c 1'
_atom_sites_solution_hydrogens difmap
_atom_sites_solution_primary direct
_atom_sites_solution_secondary difmap
_audit_creation_method SHELXL-97
_cell_angle_alpha 90.00
_cell_angle_beta 91.448(3)
_cell_angle_gamma 90.00
_cell_formula_units_Z 4
_cell_length_a 14.8888(18)
_cell_length_b 5.8395(6)
_cell_length_c 16.6778(19)
_cell_measurement_reflns_used 3020
_cell_measurement_temperature 296(2)
_cell_measurement_theta_max 26.53
_cell_measurement_theta_min 2.44
_cell_volume 1449.6(3)
_computing_cell_refinement 'SAINT (Bruker, 2005)'
_computing_data_collection 'APEX2 (Bruker, 2005)'
_computing_data_reduction 'SAINT (Bruker, 2005)'
_computing_molecular_graphics 'ORTEP-3 for Windows (Farrugia, 1997)'
_computing_publication_material 'PLATON (Spek, 2009) and publCIF (Westrip, 2010)'
_computing_structure_refinement 'SHELXL97 (Sheldrick, 2008)'
_computing_structure_solution 'SHELXS97 (Sheldrick, 2008)'
_diffrn_ambient_temperature 296(2)
_diffrn_measured_fraction_theta_full 0.999
_diffrn_measured_fraction_theta_max 0.999
_diffrn_measurement_device_type 'Bruker X8 APEX'
_diffrn_measurement_method '\f and \w scans'
_diffrn_radiation_monochromator graphite
_diffrn_radiation_source 'fine-focus sealed tube'
_diffrn_radiation_type MoK\a
_diffrn_radiation_wavelength 0.71073
_diffrn_reflns_av_R_equivalents 0.0304
_diffrn_reflns_av_sigmaI/netI 0.0327
_diffrn_reflns_limit_h_max 18
_diffrn_reflns_limit_h_min -18
_diffrn_reflns_limit_k_max 7
_diffrn_reflns_limit_k_min -5
_diffrn_reflns_limit_l_max 20
_diffrn_reflns_limit_l_min -19
_diffrn_reflns_number 8760
_diffrn_reflns_theta_full 26.53
_diffrn_reflns_theta_max 26.53
_diffrn_reflns_theta_min 2.44
_exptl_absorpt_coefficient_mu 0.071
_exptl_absorpt_correction_type none
_exptl_crystal_colour colourless
_exptl_crystal_density_diffrn 1.129
_exptl_crystal_density_method 'not measured'
_exptl_crystal_description needle
_exptl_crystal_F_000 536
_exptl_crystal_size_max 0.54
_exptl_crystal_size_mid 0.43
_exptl_crystal_size_min 0.12
_refine_diff_density_max 0.177
_refine_diff_density_min -0.137
_refine_ls_extinction_coef 0.010(2)
_refine_ls_extinction_expression Fc^*^=kFc[1+0.001xFc^2^\l^3^/sin(2\q)]^-1/4^
_refine_ls_extinction_method 'SHELXL97 (Sheldrick, 2008)'
_refine_ls_goodness_of_fit_ref 1.025
_refine_ls_hydrogen_treatment constr
_refine_ls_matrix_type full
_refine_ls_number_parameters 164
_refine_ls_number_reflns 3020
_refine_ls_number_restraints 0
_refine_ls_restrained_S_all 1.025
_refine_ls_R_factor_all 0.0801
_refine_ls_R_factor_gt 0.0474
_refine_ls_shift/su_max 0.000
_refine_ls_shift/su_mean 0.000
_refine_ls_structure_factor_coef Fsqd
_refine_ls_weighting_details 'calc w=1/[\s^2^(Fo^2^)+(0.0608P)^2^+0.2949P] where P=(Fo^2^+2Fc^2^)/3'
_refine_ls_weighting_scheme calc
_refine_ls_wR_factor_gt 0.1226
_refine_ls_wR_factor_ref 0.1432
_reflns_number_gt 1971
_reflns_number_total 3020
_reflns_threshold_expression I>2\s(I)
_cod_data_source_file bt5862.cif
_cod_data_source_block I
_cod_original_sg_symbol_H-M 'P 21/c'
_cod_database_code 2234526
_cod_database_fobs_code 2234526

loop_
_symmetry_equiv_pos_as_xyz
'x, y, z'
'-x, y+1/2, -z+1/2'
'-x, -y, -z'
'x, -y-1/2, z-1/2'

loop_
_atom_site_type_symbol
_atom_site_label
_atom_site_fract_x
_atom_site_fract_y
_atom_site_fract_z
_atom_site_U_iso_or_equiv
_atom_site_adp_type
_atom_site_calc_flag
_atom_site_refinement_flags
_atom_site_occupancy
_atom_site_symmetry_multiplicity
O O1 0.94346(9) 0.1963(2) 0.56368(7) 0.0642(4) Uani d . 1 1
N N1 0.94058(10) 0.1858(2) 0.42412(8) 0.0547(4) Uani d . 1 1
H H1 0.9690 0.0598 0.4166 0.066 Uiso calc R 1 1
N N2 0.87525(9) 0.4734(2) 0.48345(8) 0.0517(4) Uani d . 1 1
C C2 0.90690(11) 0.3264(3) 0.36345(10) 0.0486(4) Uani d . 1 1
C C1 0.92224(11) 0.2755(3) 0.49722(10) 0.0509(4) Uani d . 1 1
C C7 0.86541(11) 0.5096(3) 0.40093(10) 0.0499(4) Uani d . 1 1
C C3 0.90920(12) 0.3128(3) 0.28082(10) 0.0596(5) Uani d . 1 1
H H3 0.9368 0.1908 0.2554 0.072 Uiso calc R 1 1
C C6 0.82615(14) 0.6843(3) 0.35775(12) 0.0660(5) Uani d . 1 1
H H6 0.7991 0.8074 0.3830 0.079 Uiso calc R 1 1
C C9 0.74157(14) 0.6002(4) 0.55652(12) 0.0696(6) Uani d . 1 1
H H9A 0.7232 0.7133 0.5954 0.084 Uiso calc R 1 1
H H9B 0.7117 0.6367 0.5058 0.084 Uiso calc R 1 1
C C4 0.86880(14) 0.4880(4) 0.23756(11) 0.0684(6) Uani d . 1 1
H H4 0.8688 0.4832 0.1818 0.082 Uiso calc R 1 1
C C8 0.84181(13) 0.6198(3) 0.54643(11) 0.0613(5) Uani d . 1 1
H H8A 0.8565 0.7776 0.5343 0.074 Uiso calc R 1 1
H H8B 0.8721 0.5802 0.5967 0.074 Uiso calc R 1 1
C C5 0.82845(15) 0.6697(4) 0.27511(12) 0.0721(6) Uani d . 1 1
H H5 0.8022 0.7852 0.2441 0.087 Uiso calc R 1 1
C C10 0.71026(13) 0.3677(4) 0.58346(13) 0.0743(6) Uani d . 1 1
H H10A 0.7399 0.3306 0.6343 0.089 Uiso calc R 1 1
H H10B 0.7282 0.2540 0.5446 0.089 Uiso calc R 1 1
C C11 0.60948(14) 0.3539(4) 0.59315(15) 0.0855(7) Uani d . 1 1
H H11A 0.5922 0.4626 0.6340 0.103 Uiso calc R 1 1
H H11B 0.5800 0.3994 0.5431 0.103 Uiso calc R 1 1
C C12 0.57598(15) 0.1199(4) 0.61598(16) 0.0896(7) Uani d . 1 1
H H12B 0.6050 0.0758 0.6663 0.107 Uiso calc R 1 1
H H12A 0.5944 0.0112 0.5756 0.107 Uiso calc R 1 1
C C13 0.47537(15) 0.1006(5) 0.62485(16) 0.0932(8) Uani d . 1 1
H H13A 0.4568 0.2077 0.6657 0.112 Uiso calc R 1 1
H H13B 0.4460 0.1449 0.5746 0.112 Uiso calc R 1 1
C C14 0.44383(18) -0.1364(6) 0.64722(19) 0.1112(9) Uani d . 1 1
H H14A 0.4632 -0.2430 0.6065 0.133 Uiso calc R 1 1
H H14B 0.4734 -0.1797 0.6974 0.133 Uiso calc R 1 1
C C15 0.3454(2) -0.1625(6) 0.6560(2) 0.1342(12) Uani d . 1 1
H H15A 0.3320 -0.3183 0.6697 0.201 Uiso calc R 1 1
H H15B 0.3152 -0.1235 0.6064 0.201 Uiso calc R 1 1
H H15C 0.3255 -0.0627 0.6977 0.201 Uiso calc R 1 1

loop_
_atom_site_aniso_label
_atom_site_aniso_U_11
_atom_site_aniso_U_22
_atom_site_aniso_U_33
_atom_site_aniso_U_12
_atom_site_aniso_U_13
_atom_site_aniso_U_23
O1 0.0772(8) 0.0636(8) 0.0520(8) 0.0168(6) 0.0057(6) 0.0123(6)
N1 0.0628(9) 0.0464(8) 0.0552(9) 0.0099(7) 0.0081(7) -0.0002(7)
N2 0.0616(9) 0.0464(8) 0.0471(8) 0.0075(7) 0.0023(6) 0.0000(6)
C2 0.0494(9) 0.0448(9) 0.0518(9) -0.0031(7) 0.0033(7) 0.0014(8)
C1 0.0515(9) 0.0476(10) 0.0538(10) 0.0006(8) 0.0054(7) 0.0034(8)
C7 0.0569(10) 0.0452(9) 0.0474(9) -0.0018(8) 0.0001(7) 0.0005(7)
C3 0.0656(11) 0.0592(11) 0.0543(11) -0.0016(9) 0.0079(8) -0.0064(9)
C6 0.0856(14) 0.0506(11) 0.0615(12) 0.0135(10) -0.0020(9) 0.0009(9)
C9 0.0782(13) 0.0693(13) 0.0614(12) 0.0253(11) 0.0050(9) -0.0062(10)
C4 0.0807(13) 0.0761(14) 0.0483(10) -0.0052(11) 0.0001(9) 0.0033(10)
C8 0.0783(13) 0.0520(11) 0.0536(10) 0.0100(9) 0.0000(9) -0.0082(9)
C5 0.0938(15) 0.0654(13) 0.0569(12) 0.0094(11) -0.0057(10) 0.0111(10)
C10 0.0684(13) 0.0785(14) 0.0764(14) 0.0186(11) 0.0086(10) 0.0031(11)
C11 0.0713(14) 0.0938(17) 0.0919(16) 0.0211(12) 0.0106(11) 0.0036(14)
C12 0.0739(14) 0.0947(18) 0.1004(18) 0.0153(13) 0.0087(12) -0.0010(15)
C13 0.0711(14) 0.107(2) 0.1020(18) 0.0144(14) 0.0064(12) -0.0025(16)
C14 0.0817(17) 0.112(2) 0.140(3) 0.0135(16) 0.0050(16) 0.0126(19)
C15 0.088(2) 0.141(3) 0.174(3) 0.0011(19) 0.0011(19) 0.013(2)

loop_
_atom_type_symbol
_atom_type_description
_atom_type_scat_dispersion_real
_atom_type_scat_dispersion_imag
_atom_type_scat_source
C C 0.0033 0.0016 'International Tables Vol C Tables 4.2.6.8 and 6.1.1.4'
H H 0.0000 0.0000 'International Tables Vol C Tables 4.2.6.8 and 6.1.1.4'
N N 0.0061 0.0033 'International Tables Vol C Tables 4.2.6.8 and 6.1.1.4'
O O 0.0106 0.0060 'International Tables Vol C Tables 4.2.6.8 and 6.1.1.4'

loop_
_geom_angle_atom_site_label_1
_geom_angle_atom_site_label_2
_geom_angle_atom_site_label_3
_geom_angle
C1 N1 C2 110.42(14)
C1 N1 H1 124.8
C2 N1 H1 124.8
C1 N2 C7 109.50(14)
C1 N2 C8 124.01(14)
C7 N2 C8 126.49(14)
C3 C2 N1 132.54(16)
C3 C2 C7 120.98(16)
N1 C2 C7 106.48(14)
O1 C1 N1 127.41(16)
O1 C1 N2 125.84(16)
N1 C1 N2 106.75(14)
C6 C7 C2 121.62(16)
C6 C7 N2 131.52(16)
C2 C7 N2 106.85(14)
C4 C3 C2 117.20(17)
C4 C3 H3 121.4
C2 C3 H3 121.4
C7 C6 C5 117.19(18)
C7 C6 H6 121.4
C5 C6 H6 121.4
C10 C9 C8 114.54(16)
C10 C9 H9A 108.6
C8 C9 H9A 108.6
C10 C9 H9B 108.6
C8 C9 H9B 108.6
H9A C9 H9B 107.6
C5 C4 C3 121.48(18)
C5 C4 H4 119.3
C3 C4 H4 119.3
N2 C8 C9 113.18(15)
N2 C8 H8A 108.9
C9 C8 H8A 108.9
N2 C8 H8B 108.9
C9 C8 H8B 108.9
H8A C8 H8B 107.8
C4 C5 C6 121.53(19)
C4 C5 H5 119.2
C6 C5 H5 119.2
C9 C10 C11 113.20(18)
C9 C10 H10A 108.9
C11 C10 H10A 108.9
C9 C10 H10B 108.9
C11 C10 H10B 108.9
H10A C10 H10B 107.8
C12 C11 C10 114.20(18)
C12 C11 H11A 108.7
C10 C11 H11A 108.7
C12 C11 H11B 108.7
C10 C11 H11B 108.7
H11A C11 H11B 107.6
C11 C12 C13 115.3(2)
C11 C12 H12B 108.5
C13 C12 H12B 108.5
C11 C12 H12A 108.5
C13 C12 H12A 108.5
H12B C12 H12A 107.5
C14 C13 C12 114.0(2)
C14 C13 H13A 108.7
C12 C13 H13A 108.7
C14 C13 H13B 108.7
C12 C13 H13B 108.7
H13A C13 H13B 107.6
C15 C14 C13 115.6(2)
C15 C14 H14A 108.4
C13 C14 H14A 108.4
C15 C14 H14B 108.4
C13 C14 H14B 108.4
H14A C14 H14B 107.4
C14 C15 H15A 109.5
C14 C15 H15B 109.5
H15A C15 H15B 109.5
C14 C15 H15C 109.5
H15A C15 H15C 109.5
H15B C15 H15C 109.5

loop_
_geom_bond_atom_site_label_1
_geom_bond_atom_site_label_2
_geom_bond_distance
O1 C1 1.235(2)
N1 C1 1.361(2)
N1 C2 1.387(2)
N1 H1 0.8600
N2 C1 1.367(2)
N2 C7 1.396(2)
N2 C8 1.452(2)
C2 C3 1.382(2)
C2 C7 1.391(2)
C7 C6 1.371(2)
C3 C4 1.381(3)
C3 H3 0.9300
C6 C5 1.382(3)
C6 H6 0.9300
C9 C10 1.507(3)
C9 C8 1.511(3)
C9 H9A 0.9700
C9 H9B 0.9700
C4 C5 1.378(3)
C4 H4 0.9300
C8 H8A 0.9700
C8 H8B 0.9700
C5 H5 0.9300
C10 C11 1.515(3)
C10 H10A 0.9700
C10 H10B 0.9700
C11 C12 1.507(4)
C11 H11A 0.9700
C11 H11B 0.9700
C12 C13 1.513(3)
C12 H12B 0.9700
C12 H12A 0.9700
C13 C14 1.511(4)
C13 H13A 0.9700
C13 H13B 0.9700
C14 C15 1.484(4)
C14 H14A 0.9700
C14 H14B 0.9700
C15 H15A 0.9600
C15 H15B 0.9600
C15 H15C 0.9600

loop_
_geom_hbond_atom_site_label_D
_geom_hbond_atom_site_label_H
_geom_hbond_atom_site_label_A
_geom_hbond_site_symmetry_A
_geom_hbond_distance_DH
_geom_hbond_distance_HA
_geom_hbond_distance_DA
_geom_hbond_angle_DHA
N1 H1 O1 3_756 0.86 2.01 2.8257(19) 159.2
C4 H4 O1 4_565 0.93 2.52 3.312(2) 143.8

loop_
_geom_torsion_atom_site_label_1
_geom_torsion_atom_site_label_2
_geom_torsion_atom_site_label_3
_geom_torsion_atom_site_label_4
_geom_torsion
C1 N1 C2 C3 178.89(18)
C1 N1 C2 C7 -0.48(18)
C2 N1 C1 O1 -178.99(16)
C2 N1 C1 N2 0.88(18)
C7 N2 C1 O1 178.93(16)
C8 N2 C1 O1 -1.0(3)
C7 N2 C1 N1 -0.95(18)
C8 N2 C1 N1 179.15(15)
C3 C2 C7 C6 -0.7(3)
N1 C2 C7 C6 178.77(17)
C3 C2 C7 N2 -179.57(15)
N1 C2 C7 N2 -0.11(17)
C1 N2 C7 C6 -178.07(19)
C8 N2 C7 C6 1.8(3)
C1 N2 C7 C2 0.66(18)
C8 N2 C7 C2 -179.44(15)
N1 C2 C3 C4 -179.26(18)
C7 C2 C3 C4 0.0(3)
C2 C7 C6 C5 0.8(3)
N2 C7 C6 C5 179.37(18)
C2 C3 C4 C5 0.5(3)
C1 N2 C8 C9 -105.19(19)
C7 N2 C8 C9 74.9(2)
C10 C9 C8 N2 64.2(2)
C3 C4 C5 C6 -0.3(3)
C7 C6 C5 C4 -0.3(3)
C8 C9 C10 C11 179.88(17)
C9 C10 C11 C12 177.1(2)
C10 C11 C12 C13 -179.1(2)
C11 C12 C13 C14 179.6(2)
C12 C13 C14 C15 -179.7(3)

loop_
_cod_related_entry_id
_cod_related_entry_database
_cod_related_entry_code
1 ChemSpider 1609585
